data_7246324
loop_
_publ_author_name
'Sendh, Jagajiban'
'Baruah, Jubaraj B.'

_publ_section_title
;
 Polymorphs, ionic cocrystal and inclusion complex of
 N-amino-1,8-naphthalimide
;
_journal_issue 13
_journal_name_full CrystEngComm
_journal_page_first 1928
_journal_page_last 1940
_journal_paper_doi 10.1039/D2CE01673G
_journal_volume 25
_journal_year 2023
_chemical_formula_sum 'C12 H11 N3 O6'
_chemical_formula_weight 293.24
_space_group_crystal_system triclinic
_space_group_IT_number 2
_space_group_name_Hall '-P 1'
_space_group_name_H-M_alt 'P -1'
_atom_sites_solution_hydrogens mixed
_audit_creation_method SHELXL-2018/3
_audit_update_record
;
2022-04-26 deposited with the CCDC.	2023-02-23 downloaded from the CCDC.
;
_cell_angle_alpha 98.26(2)
_cell_angle_beta 94.33(2)
_cell_angle_gamma 93.17(2)
_cell_formula_units_Z 2
_cell_length_a 6.983(4)
_cell_length_b 8.788(5)
_cell_length_c 10.103(6)
_cell_measurement_reflns_used 2323
_cell_measurement_temperature 296(2)
_cell_measurement_theta_max 26.55
_cell_measurement_theta_min 2.35
_cell_volume 610.4(6)
_computing_cell_refinement 'Bruker SAINT'
_computing_data_collection 'Bruker APEX2'
_computing_data_reduction 'Bruker SAINT'
_computing_molecular_graphics 'Bruker SHELXTL'
_computing_publication_material 'Bruker SHELXTL'
_computing_structure_refinement 'SHELXL-2018/3 (Sheldrick, 2018)'
_computing_structure_solution 'SHELXT 2018/2 (Sheldrick, 2018)'
_diffrn_ambient_temperature 296(2)
_diffrn_measured_fraction_theta_full 0.972
_diffrn_measured_fraction_theta_max 0.950
_diffrn_measurement_device_type 'Bruker APEX-II CCD'
_diffrn_measurement_method '\f and \w scans'
_diffrn_radiation_type MoK\a
_diffrn_radiation_wavelength 0.71073
_diffrn_reflns_av_R_equivalents 0.0565
_diffrn_reflns_av_unetI/netI 0.0810
_diffrn_reflns_Laue_measured_fraction_full 0.972
_diffrn_reflns_Laue_measured_fraction_max 0.950
_diffrn_reflns_limit_h_max 9
_diffrn_reflns_limit_h_min -9
_diffrn_reflns_limit_k_max 11
_diffrn_reflns_limit_k_min -11
_diffrn_reflns_limit_l_max 13
_diffrn_reflns_limit_l_min -13
_diffrn_reflns_number 6767
_diffrn_reflns_point_group_measured_fraction_full 0.972
_diffrn_reflns_point_group_measured_fraction_max 0.950
_diffrn_reflns_theta_full 25.242
_diffrn_reflns_theta_max 28.554
_diffrn_reflns_theta_min 2.875
_exptl_absorpt_coefficient_mu 0.131
_exptl_crystal_colour yellow
_exptl_crystal_density_diffrn 1.595
_exptl_crystal_description block
_exptl_crystal_F_000 304
_exptl_crystal_size_max 0.35
_exptl_crystal_size_mid 0.23
_exptl_crystal_size_min 0.17
_exptl_transmission_factor_max none
_exptl_transmission_factor_min none
_refine_diff_density_max 0.198
_refine_diff_density_min -0.222
_refine_diff_density_rms 0.048
_refine_ls_extinction_method none
_refine_ls_goodness_of_fit_ref 1.035
_refine_ls_hydrogen_treatment mixed
_refine_ls_matrix_type full
_refine_ls_number_parameters 198
_refine_ls_number_reflns 2961
_refine_ls_number_restraints 0
_refine_ls_restrained_S_all 1.035
_refine_ls_R_factor_all 0.1240
_refine_ls_R_factor_gt 0.0564
_refine_ls_shift/su_max 0.000
_refine_ls_shift/su_mean 0.000
_refine_ls_structure_factor_coef Fsqd
_refine_ls_weighting_details 'w=1/[\s^2^(Fo^2^)+(0.0505P)^2^+0.0665P] where P=(Fo^2^+2Fc^2^)/3'
_refine_ls_weighting_scheme calc
_refine_ls_wR_factor_gt 0.1194
_refine_ls_wR_factor_ref 0.1428
_reflns_Friedel_coverage 0.000
_reflns_number_gt 1643
_reflns_number_total 2961
_reflns_threshold_expression 'I > 2\s(I)'
_cod_data_source_file d2ce01673g2.cif
_cod_data_source_block NO3Polymorph1
_cod_depositor_comments 'Adding full bibliography for 7246323--7246328.cif.'
_cod_database_code 7246324
_shelx_shelxl_version_number 2018/3
_shelx_space_group_comment
;
The symmetry employed for this shelxl refinement is uniquely defined
by the following loop, which should always be used as a source of
symmetry information in preference to the above space-group names.
They are only intended as comments.
;

loop_
_space_group_symop_operation_xyz
'x, y, z'
'-x, -y, -z'

loop_
_atom_site_label
_atom_site_type_symbol
_atom_site_fract_x
_atom_site_fract_y
_atom_site_fract_z
_atom_site_U_iso_or_equiv
_atom_site_adp_type
_atom_site_occupancy
_atom_site_site_symmetry_order
_atom_site_calc_flag
_atom_site_refinement_flags_posn
_atom_site_refinement_flags_adp
_atom_site_refinement_flags_occupancy
_atom_site_disorder_assembly
_atom_site_disorder_group
O5 O 0.9554(2) 0.17198(17) 0.98632(16) 0.0492(4) Uani 1 1 d . . . . .
O1 O 0.6271(2) 0.06283(18) 0.36280(15) 0.0495(4) Uani 1 1 d . . . . .
O2 O 0.7102(2) 0.46384(18) 0.13759(15) 0.0547(5) Uani 1 1 d . . . . .
O4 O 0.7338(2) 0.01788(19) 0.86981(16) 0.0563(5) Uani 1 1 d . . . . .
O3 O 1.0126(2) 0.0473(2) 0.79483(17) 0.0643(5) Uani 1 1 d . . . . .
N1 N 0.6749(2) 0.27066(19) 0.25881(16) 0.0372(4) Uani 1 1 d . . . . .
N3 N 0.8999(3) 0.0773(2) 0.8815(2) 0.0433(5) Uani 1 1 d . . . . .
N2 N 0.6432(3) 0.1679(2) 0.13564(18) 0.0442(5) Uani 1 1 d . . . . .
H2A H 0.624339 0.074486 0.152098 0.053 Uiso 1 1 d R U . . .
H2B H 0.542845 0.191645 0.089040 0.053 Uiso 1 1 d R U . . .
C1 C 0.6611(3) 0.2002(3) 0.3752(2) 0.0363(5) Uani 1 1 d . . . . .
C12 C 0.7127(3) 0.4259(2) 0.2485(2) 0.0380(5) Uani 1 1 d . . . . .
C2 C 0.6935(3) 0.3072(2) 0.5008(2) 0.0355(5) Uani 1 1 d . . . . .
C11 C 0.7405(2) 0.4655(2) 0.4987(2) 0.0358(5) Uani 1 1 d . . . . .
C10 C 0.7508(3) 0.5267(2) 0.3770(2) 0.0364(5) Uani 1 1 d . . . . .
C6 C 0.7760(3) 0.5658(3) 0.6221(2) 0.0437(6) Uani 1 1 d . . . . .
C3 C 0.6790(3) 0.2518(3) 0.6213(2) 0.0456(6) Uani 1 1 d . . . . .
H3 H 0.646203 0.147916 0.621885 0.055 Uiso 1 1 calc R U . . .
C9 C 0.7977(3) 0.6812(3) 0.3792(3) 0.0481(6) Uani 1 1 d . . . . .
H9 H 0.805193 0.720451 0.298880 0.058 Uiso 1 1 calc R U . . .
C4 C 0.7140(3) 0.3526(3) 0.7421(2) 0.0541(7) Uani 1 1 d . . . . .
H4 H 0.703164 0.315035 0.822956 0.065 Uiso 1 1 calc R U . . .
C5 C 0.7635(3) 0.5040(3) 0.7432(2) 0.0528(6) Uani 1 1 d . . . . .
H5 H 0.789622 0.568401 0.824862 0.063 Uiso 1 1 calc R U . . .
C8 C 0.8341(3) 0.7796(3) 0.5011(3) 0.0565(7) Uani 1 1 d . . . . .
H8 H 0.865731 0.883915 0.501511 0.068 Uiso 1 1 calc R U . . .
C7 C 0.8233(3) 0.7232(3) 0.6198(3) 0.0551(7) Uani 1 1 d . . . . .
H7 H 0.847556 0.789848 0.700302 0.066 Uiso 1 1 calc R U . . .
O6 O 0.3571(2) 0.2463(2) 0.97004(18) 0.0650(5) Uani 1 1 d G . . . .
H6A H 0.239479 0.214060 0.966196 0.098 Uiso 1 1 d G U . . .
H6B H 0.355031 0.330901 0.938713 0.098 Uiso 1 1 d G U . . .
H2C H 0.765(4) 0.173(3) 0.084(3) 0.077(8) Uiso 1 1 d . . . . .

loop_
_atom_site_aniso_label
_atom_site_aniso_U_11
_atom_site_aniso_U_22
_atom_site_aniso_U_33
_atom_site_aniso_U_23
_atom_site_aniso_U_13
_atom_site_aniso_U_12
O5 0.0466(9) 0.0502(10) 0.0476(10) -0.0002(8) 0.0002(7) -0.0008(7)
O1 0.0590(10) 0.0379(10) 0.0527(10) 0.0113(8) 0.0077(8) -0.0021(7)
O2 0.0674(10) 0.0584(11) 0.0423(10) 0.0221(8) 0.0037(8) 0.0018(8)
O4 0.0417(9) 0.0605(11) 0.0631(11) 0.0037(9) -0.0008(8) -0.0082(7)
O3 0.0661(11) 0.0703(12) 0.0586(11) 0.0065(9) 0.0275(9) 0.0022(9)
N1 0.0410(9) 0.0401(11) 0.0306(10) 0.0062(8) 0.0033(7) 0.0020(8)
N3 0.0449(11) 0.0405(11) 0.0459(12) 0.0112(9) 0.0036(9) 0.0030(9)
N2 0.0464(11) 0.0467(12) 0.0379(11) 0.0042(9) 0.0004(9) 0.0001(9)
C1 0.0299(10) 0.0404(13) 0.0404(13) 0.0112(10) 0.0049(9) 0.0029(9)
C12 0.0326(10) 0.0413(13) 0.0417(13) 0.0138(11) 0.0001(9) 0.0013(9)
C2 0.0281(9) 0.0424(13) 0.0379(12) 0.0100(10) 0.0044(8) 0.0058(8)
C11 0.0253(9) 0.0431(13) 0.0401(13) 0.0071(10) 0.0041(8) 0.0077(8)
C10 0.0268(9) 0.0380(13) 0.0459(13) 0.0113(10) 0.0018(9) 0.0043(8)
C6 0.0295(10) 0.0512(15) 0.0486(15) -0.0001(12) 0.0011(9) 0.0095(10)
C3 0.0437(12) 0.0516(14) 0.0456(14) 0.0175(12) 0.0076(10) 0.0089(10)
C9 0.0397(12) 0.0460(14) 0.0608(16) 0.0177(12) 0.0005(11) 0.0032(10)
C4 0.0532(14) 0.0744(19) 0.0398(14) 0.0173(13) 0.0088(11) 0.0200(13)
C5 0.0436(13) 0.0732(19) 0.0397(14) -0.0024(13) 0.0019(10) 0.0174(12)
C8 0.0442(13) 0.0389(14) 0.085(2) 0.0079(14) -0.0022(13) 0.0029(10)
C7 0.0408(12) 0.0519(17) 0.0669(18) -0.0089(13) -0.0026(11) 0.0087(11)
O6 0.0434(9) 0.0881(15) 0.0672(12) 0.0340(11) -0.0075(9) -0.0056(8)

loop_
_atom_type_symbol
_atom_type_description
_atom_type_scat_dispersion_real
_atom_type_scat_dispersion_imag
_atom_type_scat_source
C C 0.0033 0.0016 'International Tables Vol C Tables 4.2.6.8 and 6.1.1.4'
H H 0.0000 0.0000 'International Tables Vol C Tables 4.2.6.8 and 6.1.1.4'
N N 0.0061 0.0033 'International Tables Vol C Tables 4.2.6.8 and 6.1.1.4'
O O 0.0106 0.0060 'International Tables Vol C Tables 4.2.6.8 and 6.1.1.4'

loop_
_geom_angle_atom_site_label_1
_geom_angle_atom_site_label_2
_geom_angle_atom_site_label_3
_geom_angle
_geom_angle_site_symmetry_1
_geom_angle_site_symmetry_3
_geom_angle_publ_flag
C12 N1 C1 128.98(18) . . ?
C12 N1 N2 116.21(16) . . ?
C1 N1 N2 114.80(17) . . ?
O3 N3 O4 122.0(2) . . ?
O3 N3 O5 119.29(18) . . ?
O4 N3 O5 118.73(19) . . ?
N1 N2 H2A 109.5 . . ?
N1 N2 H2B 110.0 . . ?
H2A N2 H2B 108.9 . . ?
N1 N2 H2C 108.7(14) . . ?
H2A N2 H2C 107.9 . . ?
H2B N2 H2C 111.6 . . ?
O1 C1 N1 118.9(2) . . ?
O1 C1 C2 126.99(19) . . ?
N1 C1 C2 114.14(18) . . ?
O2 C12 N1 118.6(2) . . ?
O2 C12 C10 126.8(2) . . ?
N1 C12 C10 114.57(17) . . ?
C3 C2 C11 120.5(2) . . ?
C3 C2 C1 119.3(2) . . ?
C11 C2 C1 120.17(18) . . ?
C2 C11 C6 118.91(19) . . ?
C2 C11 C10 121.9(2) . . ?
C6 C11 C10 119.1(2) . . ?
C9 C10 C11 120.2(2) . . ?
C9 C10 C12 119.7(2) . . ?
C11 C10 C12 120.12(19) . . ?
C7 C6 C5 122.4(2) . . ?
C7 C6 C11 118.8(2) . . ?
C5 C6 C11 118.8(2) . . ?
C2 C3 C4 119.8(2) . . ?
C2 C3 H3 120.1 . . ?
C4 C3 H3 120.1 . . ?
C10 C9 C8 120.6(2) . . ?
C10 C9 H9 119.7 . . ?
C8 C9 H9 119.7 . . ?
C5 C4 C3 121.0(2) . . ?
C5 C4 H4 119.5 . . ?
C3 C4 H4 119.5 . . ?
C4 C5 C6 121.0(2) . . ?
C4 C5 H5 119.5 . . ?
C6 C5 H5 119.5 . . ?
C7 C8 C9 120.2(2) . . ?
C7 C8 H8 119.9 . . ?
C9 C8 H8 119.9 . . ?
C8 C7 C6 121.1(2) . . ?
C8 C7 H7 119.5 . . ?
C6 C7 H7 119.5 . . ?
H6A O6 H6B 104.5 . . ?

loop_
_geom_bond_atom_site_label_1
_geom_bond_atom_site_label_2
_geom_bond_distance
_geom_bond_site_symmetry_2
_geom_bond_publ_flag
O5 N3 1.270(2) . ?
O1 C1 1.204(2) . ?
O2 C12 1.214(2) . ?
O4 N3 1.235(2) . ?
O3 N3 1.231(2) . ?
N1 C12 1.395(3) . ?
N1 C1 1.413(3) . ?
N1 N2 1.423(2) . ?
N2 H2A 0.8661 . ?
N2 H2B 0.8664 . ?
N2 H2C 1.03(3) . ?
C1 C2 1.461(3) . ?
C12 C10 1.460(3) . ?
C2 C3 1.383(3) . ?
C2 C11 1.415(3) . ?
C11 C6 1.416(3) . ?
C11 C10 1.416(3) . ?
C10 C9 1.375(3) . ?
C6 C7 1.408(3) . ?
C6 C5 1.415(3) . ?
C3 C4 1.398(3) . ?
C3 H3 0.9300 . ?
C9 C8 1.397(3) . ?
C9 H9 0.9300 . ?
C4 C5 1.355(3) . ?
C4 H4 0.9300 . ?
C5 H5 0.9300 . ?
C8 C7 1.368(3) . ?
C8 H8 0.9300 . ?
C7 H7 0.9300 . ?
O6 H6A 0.8502 . ?
O6 H6B 0.8495 . ?

loop_
_geom_torsion_atom_site_label_1
_geom_torsion_atom_site_label_2
_geom_torsion_atom_site_label_3
_geom_torsion_atom_site_label_4
_geom_torsion
_geom_torsion_site_symmetry_1
_geom_torsion_site_symmetry_2
_geom_torsion_site_symmetry_3
_geom_torsion_site_symmetry_4
_geom_torsion_publ_flag
C12 N1 C1 O1 -179.96(17) . . . . ?
N2 N1 C1 O1 0.9(2) . . . . ?
C12 N1 C1 C2 -0.7(3) . . . . ?
N2 N1 C1 C2 -179.85(15) . . . . ?
C1 N1 C12 O2 -176.86(18) . . . . ?
N2 N1 C12 O2 2.3(3) . . . . ?
C1 N1 C12 C10 2.8(3) . . . . ?
N2 N1 C12 C10 -178.01(15) . . . . ?
O1 C1 C2 C3 -2.3(3) . . . . ?
N1 C1 C2 C3 178.46(16) . . . . ?
O1 C1 C2 C11 177.19(18) . . . . ?
N1 C1 C2 C11 -2.0(2) . . . . ?
C3 C2 C11 C6 1.1(3) . . . . ?
C1 C2 C11 C6 -178.39(16) . . . . ?
C3 C2 C11 C10 -178.09(17) . . . . ?
C1 C2 C11 C10 2.4(3) . . . . ?
C2 C11 C10 C9 -179.78(17) . . . . ?
C6 C11 C10 C9 1.0(3) . . . . ?
C2 C11 C10 C12 -0.1(3) . . . . ?
C6 C11 C10 C12 -179.30(16) . . . . ?
O2 C12 C10 C9 -3.0(3) . . . . ?
N1 C12 C10 C9 177.35(17) . . . . ?
O2 C12 C10 C11 177.33(19) . . . . ?
N1 C12 C10 C11 -2.3(2) . . . . ?
C2 C11 C6 C7 179.83(17) . . . . ?
C10 C11 C6 C7 -0.9(3) . . . . ?
C2 C11 C6 C5 0.1(3) . . . . ?
C10 C11 C6 C5 179.37(17) . . . . ?
C11 C2 C3 C4 -1.0(3) . . . . ?
C1 C2 C3 C4 178.56(18) . . . . ?
C11 C10 C9 C8 -0.5(3) . . . . ?
C12 C10 C9 C8 179.79(18) . . . . ?
C2 C3 C4 C5 -0.5(3) . . . . ?
C3 C4 C5 C6 1.8(3) . . . . ?
C7 C6 C5 C4 178.72(19) . . . . ?
C11 C6 C5 C4 -1.6(3) . . . . ?
C10 C9 C8 C7 -0.1(3) . . . . ?
C9 C8 C7 C6 0.1(3) . . . . ?
C5 C6 C7 C8 -179.93(19) . . . . ?
C11 C6 C7 C8 0.4(3) . . . . ?
